data_1501805
loop_
_publ_author_name
'Kavala, Miroslav'
'Mathia, Franti\<sek'
'Ko\<z\'i\<sek, Jozef'
'Szolcs\'anyi, Peter'

_publ_section_title
;
 Efficient total synthesis of (+)-dihydropinidine, (-)-epidihydropinidine,
 and (-)-pinidinone.
;
_journal_issue 4
_journal_name_full 'Journal of natural products'
_journal_page_first 803
_journal_page_last 808
_journal_paper_doi 10.1021/np100852p
_journal_volume 74
_journal_year 2011
_chemical_formula_sum 'C9 H20 Cl N'
_chemical_formula_weight 177.71
_chemical_name_systematic
; 
 ? 
;
_space_group_IT_number 21
_symmetry_space_group_name_Hall 'C 2 2'
_symmetry_space_group_name_H-M 'C 2 2 2'
_atom_sites_solution_hydrogens geom
_atom_sites_solution_primary direct
_atom_sites_solution_secondary difmap
_audit_creation_method SHELXL-97
_cell_angle_alpha 90.00
_cell_angle_beta 90.00
_cell_angle_gamma 90.00
_cell_formula_units_Z 16
_cell_length_a 9.90868(12)
_cell_length_b 34.4359(6)
_cell_length_c 14.35610(16)
_cell_measurement_temperature 293(2)
_cell_volume 4898.51(12)
_computing_structure_refinement 'SHELXL-97 (Sheldrick, 1997)'
_computing_structure_solution 'SHELXS-97 (Sheldrick, 1990)'
_diffrn_ambient_temperature 293(2)
_diffrn_measured_fraction_theta_full 0.995
_diffrn_measured_fraction_theta_max 0.995
_diffrn_radiation_monochromator graphite
_diffrn_radiation_source 'fine-focus sealed tube'
_diffrn_radiation_type CuK\a
_diffrn_radiation_wavelength 1.54184
_diffrn_reflns_av_R_equivalents 0.0201
_diffrn_reflns_av_sigmaI/netI 0.0081
_diffrn_reflns_limit_h_max 12
_diffrn_reflns_limit_h_min -10
_diffrn_reflns_limit_k_max 39
_diffrn_reflns_limit_k_min -42
_diffrn_reflns_limit_l_max 17
_diffrn_reflns_limit_l_min -16
_diffrn_reflns_number 42033
_diffrn_reflns_theta_full 75.04
_diffrn_reflns_theta_max 75.03
_diffrn_reflns_theta_min 3.08
_exptl_absorpt_coefficient_mu 2.363
_exptl_crystal_density_diffrn 0.964
_exptl_crystal_density_method 'not measured'
_exptl_crystal_F_000 1568
_refine_diff_density_max 0.932
_refine_diff_density_min -0.259
_refine_diff_density_rms 0.110
_refine_ls_abs_structure_details 'Flack H D (1983), Acta Cryst. A39, 876-881'
_refine_ls_abs_structure_Flack 0.03(2)
_refine_ls_extinction_coef 0.0011(2)
_refine_ls_extinction_expression Fc^*^=kFc[1+0.001xFc^2^\l^3^/sin(2\q)]^-1/4^
_refine_ls_extinction_method SHELXL
_refine_ls_goodness_of_fit_ref 1.130
_refine_ls_hydrogen_treatment mixed
_refine_ls_matrix_type full
_refine_ls_number_parameters 212
_refine_ls_number_reflns 4914
_refine_ls_number_restraints 0
_refine_ls_restrained_S_all 1.130
_refine_ls_R_factor_all 0.0684
_refine_ls_R_factor_gt 0.0655
_refine_ls_shift/su_max 0.000
_refine_ls_shift/su_mean 0.000
_refine_ls_structure_factor_coef Fsqd
_refine_ls_weighting_details 'calc w=1/[\s^2^(Fo^2^)+(0.1748P)^2^+0.0000P] where P=(Fo^2^+2Fc^2^)/3'
_refine_ls_weighting_scheme calc
_refine_ls_wR_factor_gt 0.2134
_refine_ls_wR_factor_ref 0.2177
_reflns_number_gt 4415
_reflns_number_total 4914
_reflns_threshold_expression >2sigma(I)
_cod_data_source_file np100852p_si_003.cif
_cod_data_source_block f:\data_f~1\szolcs~1\exp_707\stoe\exp_707
_cod_original_cell_volume 4898.51(11)
_cod_database_code 1501805

loop_
_symmetry_equiv_pos_as_xyz
'x, y, z'
'-x, -y, z'
'x, -y, -z'
'-x, y, -z'
'x+1/2, y+1/2, z'
'-x+1/2, -y+1/2, z'
'x+1/2, -y+1/2, -z'
'-x+1/2, y+1/2, -z'

loop_
_atom_site_label
_atom_site_type_symbol
_atom_site_fract_x
_atom_site_fract_y
_atom_site_fract_z
_atom_site_U_iso_or_equiv
_atom_site_adp_type
_atom_site_occupancy
_atom_site_symmetry_multiplicity
_atom_site_calc_flag
_atom_site_refinement_flags
C2 C -0.2830(3) -0.42054(10) -0.8680(2) 0.0765(8) Uani 1 1 d .
H2A H -0.2919 -0.4215 -0.8001 0.092 Uiso 1 1 calc R
C3 C -0.1352(4) -0.42001(14) -0.8925(3) 0.0930(11) Uani 1 1 d .
H3B H -0.1252 -0.4208 -0.9597 0.112 Uiso 1 1 calc R
H3A H -0.0920 -0.4429 -0.8669 0.112 Uiso 1 1 calc R
C4 C -0.0658(4) -0.38384(15) -0.8547(3) 0.1033(13) Uani 1 1 d .
H4B H -0.0667 -0.3844 -0.7872 0.124 Uiso 1 1 calc R
H4A H 0.0275 -0.3834 -0.8752 0.124 Uiso 1 1 calc R
C5 C -0.1372(5) -0.34794(16) -0.8888(4) 0.1052(13) Uani 1 1 d .
H5B H -0.1271 -0.3462 -0.9558 0.126 Uiso 1 1 calc R
H5A H -0.0942 -0.3253 -0.8617 0.126 Uiso 1 1 calc R
C6 C -0.2877(4) -0.34713(11) -0.8647(2) 0.0830(9) Uani 1 1 d .
H6A H -0.3289 -0.3253 -0.8980 0.100 Uiso 1 1 calc R
C7 C -0.3598(6) -0.45491(13) -0.9099(3) 0.1065(13) Uani 1 1 d .
H7C H -0.4526 -0.4538 -0.8907 0.128 Uiso 1 1 calc R
H7B H -0.3203 -0.4788 -0.8885 0.128 Uiso 1 1 calc R
H7A H -0.3549 -0.4537 -0.9766 0.128 Uiso 1 1 calc R
C8 C -0.3272(5) -0.34397(10) -0.7610(2) 0.0852(9) Uani 1 1 d .
H8B H -0.4215 -0.3510 -0.7544 0.102 Uiso 1 1 calc R
H8A H -0.2745 -0.3626 -0.7257 0.102 Uiso 1 1 calc R
C9 C -0.3065(8) -0.30521(15) -0.7210(4) 0.1321(19) Uani 1 1 d .
H9B H -0.3558 -0.2862 -0.7575 0.159 Uiso 1 1 calc R
H9A H -0.2114 -0.2986 -0.7240 0.159 Uiso 1 1 calc R
C10 C -0.3541(7) -0.30320(17) -0.6191(4) 0.1282(17) Uani 1 1 d .
H10C H -0.3375 -0.2777 -0.5948 0.154 Uiso 1 1 calc R
H10B H -0.3055 -0.3220 -0.5827 0.154 Uiso 1 1 calc R
H10A H -0.4490 -0.3087 -0.6161 0.154 Uiso 1 1 calc R
C12 C -0.2013(3) -0.46360(7) -0.3679(2) 0.0628(6) Uani 1 1 d .
H12A H -0.1565 -0.4841 -0.4037 0.075 Uiso 1 1 calc R
C13 C -0.3514(3) -0.46494(9) -0.3910(3) 0.0788(8) Uani 1 1 d .
H13B H -0.3900 -0.4885 -0.3654 0.095 Uiso 1 1 calc R
H13A H -0.3625 -0.4658 -0.4581 0.095 Uiso 1 1 calc R
C14 C -0.4277(3) -0.42986(12) -0.3524(3) 0.0812(8) Uani 1 1 d .
H14B H -0.5211 -0.4309 -0.3724 0.097 Uiso 1 1 calc R
H14A H -0.4262 -0.4306 -0.2848 0.097 Uiso 1 1 calc R
C15 C -0.3634(3) -0.39231(10) -0.3863(3) 0.0755(7) Uani 1 1 d .
H15B H -0.3732 -0.3905 -0.4534 0.091 Uiso 1 1 calc R
H15A H -0.4100 -0.3704 -0.3587 0.091 Uiso 1 1 calc R
C16 C -0.2146(3) -0.39028(7) -0.36124(18) 0.0590(6) Uani 1 1 d .
H16A H -0.2061 -0.3912 -0.2933 0.071 Uiso 1 1 calc R
C17 C -0.1678(4) -0.46972(9) -0.2667(2) 0.0777(8) Uani 1 1 d .
H17C H -0.0717 -0.4686 -0.2584 0.093 Uiso 1 1 calc R
H17B H -0.2003 -0.4947 -0.2471 0.093 Uiso 1 1 calc R
H17A H -0.2098 -0.4498 -0.2300 0.093 Uiso 1 1 calc R
C18 C -0.1392(4) -0.35442(9) -0.3971(3) 0.0768(8) Uani 1 1 d .
H18B H -0.0430 -0.3582 -0.3880 0.092 Uiso 1 1 calc R
H18A H -0.1552 -0.3517 -0.4634 0.092 Uiso 1 1 calc R
C19 C -0.1821(5) -0.31766(11) -0.3487(5) 0.1288(19) Uani 1 1 d .
H19B H -0.2742 -0.3118 -0.3670 0.155 Uiso 1 1 calc R
H19A H -0.1823 -0.3224 -0.2821 0.155 Uiso 1 1 calc R
C20 C -0.0990(6) -0.28349(14) -0.3672(6) 0.146(2) Uani 1 1 d .
H20C H -0.1334 -0.2618 -0.3327 0.175 Uiso 1 1 calc R
H20B H -0.1011 -0.2777 -0.4326 0.175 Uiso 1 1 calc R
H20A H -0.0077 -0.2886 -0.3485 0.175 Uiso 1 1 calc R
N1 N -0.3466(3) -0.38389(8) -0.90252(18) 0.0697(6) Uani 1 1 d .
H1B H -0.440(5) -0.3818(11) -0.880(3) 0.084 Uiso 1 1 d .
H1A H -0.339(5) -0.3856(11) -0.962(3) 0.084 Uiso 1 1 d .
N11 N -0.1471(2) -0.42519(6) -0.40101(15) 0.0534(4) Uani 1 1 d .
H11B H -0.051(4) -0.4252(8) -0.385(2) 0.064 Uiso 1 1 d .
H11A H -0.155(4) -0.4215(9) -0.465(2) 0.064 Uiso 1 1 d .
Cl1 Cl -0.16759(6) -0.429471(19) -0.61822(4) 0.0621(2) Uani 1 1 d .
Cl2 Cl 0.33921(8) -0.37759(3) -0.88181(5) 0.0910(3) Uani 1 1 d .

loop_
_atom_site_aniso_label
_atom_site_aniso_U_11
_atom_site_aniso_U_22
_atom_site_aniso_U_33
_atom_site_aniso_U_23
_atom_site_aniso_U_13
_atom_site_aniso_U_12
C2 0.0694(17) 0.102(2) 0.0584(16) 0.0082(13) -0.0100(14) 0.0038(14)
C3 0.0697(18) 0.135(3) 0.074(2) 0.0057(19) -0.0048(16) 0.0234(19)
C4 0.0534(16) 0.164(4) 0.092(3) 0.019(3) -0.0032(17) -0.007(2)
C5 0.086(2) 0.139(3) 0.091(2) 0.025(2) -0.004(2) -0.034(2)
C6 0.084(2) 0.0962(19) 0.0692(19) 0.0132(15) -0.0067(16) -0.0072(16)
C7 0.115(3) 0.101(2) 0.103(3) 0.004(2) -0.032(3) -0.004(2)
C8 0.086(2) 0.098(2) 0.0717(19) 0.0088(15) -0.0025(16) -0.0116(18)
C9 0.174(6) 0.114(3) 0.109(3) -0.006(2) -0.008(4) -0.023(4)
C10 0.156(5) 0.115(3) 0.114(3) -0.025(3) 0.000(4) 0.010(3)
C12 0.0547(13) 0.0630(12) 0.0707(16) -0.0028(10) 0.0047(12) -0.0024(9)
C13 0.0547(15) 0.0878(17) 0.094(2) -0.0128(15) 0.0016(16) -0.0187(13)
C14 0.0404(12) 0.117(2) 0.087(2) -0.0100(18) 0.0067(13) -0.0070(14)
C15 0.0498(14) 0.0934(17) 0.0834(19) -0.0047(15) 0.0041(14) 0.0148(12)
C16 0.0507(12) 0.0698(13) 0.0565(13) -0.0043(10) 0.0049(10) 0.0031(10)
C17 0.0764(19) 0.0841(15) 0.0725(17) 0.0163(13) -0.0004(15) -0.0017(16)
C18 0.0691(17) 0.0715(14) 0.090(2) 0.0032(13) 0.0048(16) -0.0015(12)
C19 0.107(3) 0.0751(18) 0.205(5) -0.019(2) 0.031(4) 0.003(2)
C20 0.135(5) 0.089(2) 0.214(7) 0.007(3) 0.005(5) -0.010(3)
N1 0.0581(14) 0.1007(16) 0.0504(12) 0.0094(10) -0.0029(10) 0.0015(12)
N11 0.0416(10) 0.0676(10) 0.0509(11) -0.0036(8) 0.0030(8) -0.0020(8)
Cl1 0.0464(3) 0.0861(4) 0.0537(3) 0.0024(3) -0.0023(2) -0.0010(2)
Cl2 0.0585(4) 0.1625(8) 0.0521(4) -0.0001(4) 0.0027(4) -0.0008(4)

loop_
_atom_type_symbol
_atom_type_description
_atom_type_scat_dispersion_real
_atom_type_scat_dispersion_imag
_atom_type_scat_source
C C 0.0181 0.0091 'International Tables Vol C Tables 4.2.6.8 and 6.1.1.4'
H H 0.0000 0.0000 'International Tables Vol C Tables 4.2.6.8 and 6.1.1.4'
N N 0.0311 0.0180 'International Tables Vol C Tables 4.2.6.8 and 6.1.1.4'
Cl Cl 0.3639 0.7018 'International Tables Vol C Tables 4.2.6.8 and 6.1.1.4'

loop_
_geom_angle_atom_site_label_1
_geom_angle_atom_site_label_2
_geom_angle_atom_site_label_3
_geom_angle
N1 C2 C3 108.8(3)
N1 C2 C7 108.3(3)
C3 C2 C7 113.7(4)
N1 C2 H2A 108.7
C3 C2 H2A 108.7
C7 C2 H2A 108.7
C2 C3 C4 111.5(4)
C2 C3 H3B 109.3
C4 C3 H3B 109.3
C2 C3 H3A 109.3
C4 C3 H3A 109.3
H3B C3 H3A 108.0
C5 C4 C3 110.1(3)
C5 C4 H4B 109.6
C3 C4 H4B 109.6
C5 C4 H4A 109.6
C3 C4 H4A 109.6
H4B C4 H4A 108.2
C4 C5 C6 113.6(3)
C4 C5 H5B 108.9
C6 C5 H5B 108.9
C4 C5 H5A 108.9
C6 C5 H5A 108.9
H5B C5 H5A 107.7
N1 C6 C5 106.4(4)
N1 C6 C8 108.1(3)
C5 C6 C8 117.8(4)
N1 C6 H6A 108.1
C5 C6 H6A 108.1
C8 C6 H6A 108.1
C2 C7 H7C 109.5
C2 C7 H7B 109.5
H7C C7 H7B 109.5
C2 C7 H7A 109.5
H7C C7 H7A 109.5
H7B C7 H7A 109.5
C9 C8 C6 114.0(4)
C9 C8 H8B 108.8
C6 C8 H8B 108.8
C9 C8 H8A 108.8
C6 C8 H8A 108.8
H8B C8 H8A 107.6
C8 C9 C10 111.8(5)
C8 C9 H9B 109.3
C10 C9 H9B 109.3
C8 C9 H9A 109.3
C10 C9 H9A 109.3
H9B C9 H9A 107.9
C9 C10 H10C 109.5
C9 C10 H10B 109.5
H10C C10 H10B 109.5
C9 C10 H10A 109.5
H10C C10 H10A 109.5
H10B C10 H10A 109.5
N11 C12 C17 110.4(2)
N11 C12 C13 107.8(2)
C17 C12 C13 114.9(3)
N11 C12 H12A 107.8
C17 C12 H12A 107.8
C13 C12 H12A 107.8
C12 C13 C14 112.3(2)
C12 C13 H13B 109.1
C14 C13 H13B 109.1
C12 C13 H13A 109.1
C14 C13 H13A 109.1
H13B C13 H13A 107.9
C15 C14 C13 110.3(2)
C15 C14 H14B 109.6
C13 C14 H14B 109.6
C15 C14 H14A 109.6
C13 C14 H14A 109.6
H14B C14 H14A 108.1
C16 C15 C14 111.7(3)
C16 C15 H15B 109.3
C14 C15 H15B 109.3
C16 C15 H15A 109.3
C14 C15 H15A 109.3
H15B C15 H15A 107.9
N11 C16 C15 107.9(2)
N11 C16 C18 107.6(2)
C15 C16 C18 115.5(3)
N11 C16 H16A 108.5
C15 C16 H16A 108.5
C18 C16 H16A 108.5
C12 C17 H17C 109.5
C12 C17 H17B 109.5
H17C C17 H17B 109.5
C12 C17 H17A 109.5
H17C C17 H17A 109.5
H17B C17 H17A 109.5
C19 C18 C16 112.6(3)
C19 C18 H18B 109.1
C16 C18 H18B 109.1
C19 C18 H18A 109.1
C16 C18 H18A 109.1
H18B C18 H18A 107.8
C20 C19 C18 115.7(5)
C20 C19 H19B 108.3
C18 C19 H19B 108.3
C20 C19 H19A 108.3
C18 C19 H19A 108.3
H19B C19 H19A 107.4
C19 C20 H20C 109.5
C19 C20 H20B 109.5
H20C C20 H20B 109.5
C19 C20 H20A 109.5
H20C C20 H20A 109.5
H20B C20 H20A 109.5
C2 N1 C6 115.5(3)
C2 N1 H1B 111(2)
C6 N1 H1B 101(2)
C2 N1 H1A 104(3)
C6 N1 H1A 113(3)
H1B N1 H1A 114(4)
C16 N11 C12 115.33(19)
C16 N11 H11B 110.5(17)
C12 N11 H11B 106.0(17)
C16 N11 H11A 103(2)
C12 N11 H11A 113.8(19)
H11B N11 H11A 108(3)

loop_
_geom_bond_atom_site_label_1
_geom_bond_atom_site_label_2
_geom_bond_distance
C2 N1 1.495(4)
C2 C3 1.506(5)
C2 C7 1.530(6)
C2 H2A 0.9800
C3 C4 1.523(7)
C3 H3B 0.9700
C3 H3A 0.9700
C4 C5 1.506(7)
C4 H4B 0.9700
C4 H4A 0.9700
C5 C6 1.531(6)
C5 H5B 0.9700
C5 H5A 0.9700
C6 N1 1.496(5)
C6 C8 1.543(5)
C6 H6A 0.9800
C7 H7C 0.9600
C7 H7B 0.9600
C7 H7A 0.9600
C8 C9 1.468(6)
C8 H8B 0.9700
C8 H8A 0.9700
C9 C10 1.539(8)
C9 H9B 0.9700
C9 H9A 0.9700
C10 H10C 0.9600
C10 H10B 0.9600
C10 H10A 0.9600
C12 N11 1.505(3)
C12 C17 1.505(4)
C12 C13 1.524(4)
C12 H12A 0.9800
C13 C14 1.530(5)
C13 H13B 0.9700
C13 H13A 0.9700
C14 C15 1.522(5)
C14 H14B 0.9700
C14 H14A 0.9700
C15 C16 1.519(4)
C15 H15B 0.9700
C15 H15A 0.9700
C16 N11 1.489(3)
C16 C18 1.532(4)
C16 H16A 0.9800
C17 H17C 0.9600
C17 H17B 0.9600
C17 H17A 0.9600
C18 C19 1.505(5)
C18 H18B 0.9700
C18 H18A 0.9700
C19 C20 1.461(6)
C19 H19B 0.9700
C19 H19A 0.9700
C20 H20C 0.9600
C20 H20B 0.9600
C20 H20A 0.9600
N1 H1B 0.99(5)
N1 H1A 0.86(4)
N11 H11B 0.97(4)
N11 H11A 0.92(3)

loop_
_geom_torsion_atom_site_label_1
_geom_torsion_atom_site_label_2
_geom_torsion_atom_site_label_3
_geom_torsion_atom_site_label_4
_geom_torsion
N1 C2 C3 C4 55.4(4)
C7 C2 C3 C4 176.1(3)
C2 C3 C4 C5 -55.3(5)
C3 C4 C5 C6 56.0(5)
C4 C5 C6 N1 -54.8(5)
C4 C5 C6 C8 66.6(6)
N1 C6 C8 C9 -165.3(4)
C5 C6 C8 C9 74.2(6)
C6 C8 C9 C10 177.1(5)
N11 C12 C13 C14 -53.9(4)
C17 C12 C13 C14 69.7(4)
C12 C13 C14 C15 55.1(4)
C13 C14 C15 C16 -56.1(4)
C14 C15 C16 N11 56.5(3)
C14 C15 C16 C18 176.9(3)
N11 C16 C18 C19 -169.9(4)
C15 C16 C18 C19 69.5(4)
C16 C18 C19 C20 169.7(5)
C3 C2 N1 C6 -58.7(4)
C7 C2 N1 C6 177.2(3)
C5 C6 N1 C2 56.9(4)
C8 C6 N1 C2 -70.5(4)
C15 C16 N11 C12 -58.9(3)
C18 C16 N11 C12 175.8(2)
C17 C12 N11 C16 -68.7(3)
C13 C12 N11 C16 57.6(3)
